data_7021083
loop_
_publ_author_name
'Hoshino, Norihisa'
'Shiga, Takuya'
'Oshio, Hiroki'
'Akutagawa, Tomoyuki'

_publ_section_title
;
 Single molecule magnets with m-fluorobenzoate and difluoromethylacetate
 as polar ligands.
;
_journal_issue 13
_journal_name_full 'Dalton transactions (Cambridge, England : 2003)'
_journal_page_first 4377
_journal_page_last 4385
_journal_paper_doi 10.1039/c2dt32498a
_journal_volume 42
_journal_year 2013
_chemical_formula_moiety 'C32 H24 F32 Mn12 O48, 4(H2O), 2(C H2 Cl2)'
_chemical_formula_sum 'C34 H36 Cl4 F32 Mn12 O52'
_chemical_formula_weight 2685.71
_chemical_name_systematic
;
?
;
_space_group_IT_number 82
_symmetry_cell_setting tetragonal
_symmetry_space_group_name_Hall 'I -4'
_symmetry_space_group_name_H-M 'I -4'
_atom_sites_solution_hydrogens geom
_atom_sites_solution_primary direct
_atom_sites_solution_secondary difmap
_audit_creation_method SHELXL-97
_cell_angle_alpha 90.00
_cell_angle_beta 90.00
_cell_angle_gamma 90.00
_cell_formula_units_Z 2
_cell_length_a 17.7242(12)
_cell_length_b 17.7242(12)
_cell_length_c 12.6228(16)
_cell_measurement_reflns_used 8004
_cell_measurement_temperature 100(2)
_cell_measurement_theta_max 28.30
_cell_measurement_theta_min 2.30
_cell_volume 3965.4(6)
_computing_cell_refinement 'Bruker SAINT'
_computing_data_collection 'Bruker APEX2'
_computing_data_reduction 'Bruker SAINT'
_computing_molecular_graphics 'Bruker SHELXTL'
_computing_publication_material 'Bruker SHELXTL'
_computing_structure_refinement 'SHELXL-97 (Sheldrick, 2008)'
_computing_structure_solution 'SHELXS-97 (Sheldrick, 2008)'
_diffrn_ambient_temperature 100(2)
_diffrn_detector_area_resol_mean 8.333
_diffrn_measured_fraction_theta_full 0.991
_diffrn_measured_fraction_theta_max 0.991
_diffrn_measurement_device_type 'Bruker APEXII CCD area detector'
_diffrn_measurement_method 'phi and omega scans'
_diffrn_radiation_monochromator 'Bruker Helios multilayer confocal mirror'
_diffrn_radiation_source 'Bruker TXS fine-focus rotating anode'
_diffrn_radiation_type MoK\a
_diffrn_radiation_wavelength 0.71073
_diffrn_reflns_av_R_equivalents 0.0236
_diffrn_reflns_av_sigmaI/netI 0.0280
_diffrn_reflns_limit_h_max 20
_diffrn_reflns_limit_h_min -22
_diffrn_reflns_limit_k_max 20
_diffrn_reflns_limit_k_min -22
_diffrn_reflns_limit_l_max 13
_diffrn_reflns_limit_l_min -16
_diffrn_reflns_number 11085
_diffrn_reflns_theta_full 27.50
_diffrn_reflns_theta_max 27.50
_diffrn_reflns_theta_min 1.62
_exptl_absorpt_coefficient_mu 2.154
_exptl_absorpt_correction_T_max 0.7671
_exptl_absorpt_correction_T_min 0.5218
_exptl_absorpt_correction_type empirical
_exptl_absorpt_process_details 'Bruker SADABS'
_exptl_crystal_colour black
_exptl_crystal_density_diffrn 2.249
_exptl_crystal_density_method 'not measured'
_exptl_crystal_description rod
_exptl_crystal_F_000 2624
_exptl_crystal_size_max 0.50
_exptl_crystal_size_mid 0.15
_exptl_crystal_size_min 0.13
_platon_squeeze_details
;
The asymmetric unit contained disordered CH2Cl2 solvent molecules and could
not be modeled properly. Analyses in lower symmetric space groups resulted
in vain. Thus PLATON/SQUEEZE promgram was used to evaluate the solvent
disorder area and remove its contribution to the overall intensity data.
;
_refine_diff_density_max 0.575
_refine_diff_density_min -0.473
_refine_diff_density_rms 0.086
_refine_ls_abs_structure_details 'Flack H D (1983), Acta Cryst. A39, 876-881'
_refine_ls_abs_structure_Flack 0.04(2)
_refine_ls_extinction_method none
_refine_ls_goodness_of_fit_ref 1.060
_refine_ls_hydrogen_treatment constr
_refine_ls_matrix_type full
_refine_ls_number_parameters 334
_refine_ls_number_reflns 4427
_refine_ls_number_restraints 69
_refine_ls_restrained_S_all 1.150
_refine_ls_R_factor_all 0.0331
_refine_ls_R_factor_gt 0.0324
_refine_ls_shift/su_max 0.023
_refine_ls_shift/su_mean 0.002
_refine_ls_structure_factor_coef Fsqd
_refine_ls_weighting_details 'calc w=1/[\s^2^(Fo^2^)+(0.0499P)^2^+8.8825P] where P=(Fo^2^+2Fc^2^)/3'
_refine_ls_weighting_scheme calc
_refine_ls_wR_factor_gt 0.0872
_refine_ls_wR_factor_ref 0.0877
_reflns_number_gt 4312
_reflns_number_total 4427
_reflns_threshold_expression >2sigma(I)
_cod_data_source_file c2dt32498a.txt
_cod_data_source_block 1
_cod_depositor_comments
;
The following automatic conversions were performed:

'_symmetry_cell_setting' value 'Tetragonal' changed to 'tetragonal'
according to /home/saulius/struct/CIF-dictionaries/cif_core.dic
dictionary named 'cif_core.dic' version 2.4.2 from 2011-04-26.

Automatic conversion script
Id: cif_fix_values 1891 2012-01-12 08:04:46Z andrius 
;
_cod_database_code 7021083

loop_
_symmetry_equiv_pos_as_xyz
'x, y, z'
'-x, -y, z'
'y, -x, -z'
'-y, x, -z'
'x+1/2, y+1/2, z+1/2'
'-x+1/2, -y+1/2, z+1/2'
'y+1/2, -x+1/2, -z+1/2'
'-y+1/2, x+1/2, -z+1/2'

loop_
_atom_site_label
_atom_site_type_symbol
_atom_site_fract_x
_atom_site_fract_y
_atom_site_fract_z
_atom_site_U_iso_or_equiv
_atom_site_adp_type
_atom_site_occupancy
_atom_site_symmetry_multiplicity
_atom_site_calc_flag
_atom_site_refinement_flags
_atom_site_disorder_assembly
_atom_site_disorder_group
Mn1 Mn 0.51458(3) 0.08183(3) 0.32498(5) 0.01348(11) Uani 1 1 d . . .
Mn2 Mn 0.53578(3) 0.23692(3) 0.32313(5) 0.01795(12) Uani 1 1 d . . .
Mn3 Mn 0.35517(3) 0.18676(3) 0.26876(5) 0.01917(12) Uani 1 1 d . . .
O1 O 0.43156(12) 0.01238(12) 0.3237(2) 0.0147(4) Uani 1 1 d . . .
O2 O 0.45541(13) 0.16817(13) 0.3137(2) 0.0170(5) Uani 1 1 d . . .
O3 O 0.59662(13) 0.14862(13) 0.3108(2) 0.0183(5) Uani 1 1 d . . .
O4 O 0.53961(17) 0.21029(16) 0.4957(2) 0.0266(6) Uani 1 1 d . . .
O5 O 0.51868(14) 0.08547(14) 0.4769(2) 0.0208(5) Uani 1 1 d . . .
O6 O 0.24673(18) 0.03693(17) 0.3502(2) 0.0315(7) Uani 1 1 d . . .
O7 O 0.30809(16) 0.13931(16) 0.4097(2) 0.0282(6) Uani 1 1 d . . .
O8 O 0.47115(15) 0.32503(14) 0.3407(3) 0.0259(6) Uani 1 1 d . . .
O9 O 0.35260(15) 0.28224(15) 0.3479(3) 0.0288(6) Uani 1 1 d . . .
O10 O 0.61803(16) 0.30642(15) 0.3482(3) 0.0303(7) Uani 1 1 d . . .
O11 O 0.25038(16) 0.21724(16) 0.2299(3) 0.0338(7) Uani 1 1 d . . .
O12 O 0.38468(18) 0.25528(16) 0.1345(3) 0.0323(7) Uani 1 1 d . . .
C1 C 0.5328(2) 0.1453(2) 0.5292(3) 0.0245(8) Uani 1 1 d . D .
C2 C 0.5446(3) 0.1329(3) 0.6458(4) 0.0464(13) Uani 1 1 d D . .
H1A H 0.4965 0.1075 0.6666 0.056 Uiso 0.50 1 calc PRD A 1
H1B H 0.5136 0.1714 0.6838 0.056 Uiso 0.50 1 calc PRD A 2
C3 C 0.2727(3) 0.0794(3) 0.4209(4) 0.0362(10) Uani 1 1 d . E .
C4 C 0.2598(6) 0.0541(4) 0.5330(5) 0.087(3) Uani 1 1 d D . .
H2A H 0.2346 0.0953 0.5740 0.104 Uiso 0.50 1 calc PRD B 1
H2B H 0.2035 0.0547 0.5387 0.104 Uiso 0.50 1 calc PRD B 2
C5 C 0.4016(2) 0.3322(2) 0.3553(3) 0.0219(7) Uani 1 1 d . . .
C6 C 0.3726(3) 0.4102(2) 0.3845(4) 0.0359(10) Uani 1 1 d . . .
H3 H 0.3380 0.4066 0.4469 0.043 Uiso 1 1 calc R . .
C7 C 0.6860(2) 0.3010(2) 0.3204(4) 0.0338(9) Uani 1 1 d . F .
C8 C 0.7336(3) 0.3680(3) 0.3517(6) 0.072(3) Uani 1 1 d D . .
H4A H 0.7289 0.3992 0.2860 0.086 Uiso 0.50 1 calc PRD C 1
H4B H 0.7751 0.3442 0.3938 0.086 Uiso 0.50 1 calc PRD C 2
F1A F 0.5444(8) 0.1920(4) 0.7065(5) 0.105(4) Uani 0.50 1 d PDU D 1
F2A F 0.5946(8) 0.0811(8) 0.6689(9) 0.108(4) Uani 0.50 1 d PDU D 1
F1B F 0.5229(11) 0.0661(5) 0.6801(7) 0.137(5) Uani 0.50 1 d PDU D 2
F2B F 0.6181(3) 0.1486(7) 0.6667(6) 0.079(3) Uani 0.50 1 d PD D 2
F3A F 0.2207(9) -0.0101(7) 0.5439(10) 0.109(5) Uani 0.50 1 d PDU E 1
F4A F 0.3294(8) 0.0397(12) 0.5754(11) 0.174(8) Uani 0.50 1 d PD E 1
F3B F 0.2797(10) 0.1016(6) 0.6046(6) 0.137(5) Uani 0.50 1 d PDU E 2
F4B F 0.2759(7) -0.0185(4) 0.5464(8) 0.079(3) Uani 0.50 1 d PDU E 2
F5 F 0.3356(5) 0.4366(3) 0.3019(6) 0.139(3) Uani 1 1 d . . .
F6 F 0.4273(2) 0.4580(2) 0.4048(6) 0.113(2) Uani 1 1 d . . .
F7 F 0.7031(2) 0.41318(17) 0.4194(3) 0.0560(9) Uani 1 1 d D F .
F8A F 0.8036(3) 0.3568(5) 0.3516(10) 0.088(3) Uani 0.50 1 d PD F 1
F8B F 0.7687(7) 0.3978(5) 0.2762(8) 0.101(3) Uani 0.50 1 d PDU F 2
O1S O 0.2851(3) 0.2278(3) -0.0191(5) 0.096(2) Uani 1 1 d . . .

loop_
_atom_site_aniso_label
_atom_site_aniso_U_11
_atom_site_aniso_U_22
_atom_site_aniso_U_33
_atom_site_aniso_U_23
_atom_site_aniso_U_13
_atom_site_aniso_U_12
Mn1 0.0133(2) 0.0121(2) 0.0150(2) -0.00131(18) -0.00047(18) -0.00009(17)
Mn2 0.0169(2) 0.0129(2) 0.0241(3) -0.0024(2) -0.0004(2) -0.00068(18)
Mn3 0.0155(2) 0.0140(2) 0.0280(3) -0.0021(2) -0.0017(2) 0.00268(18)
O1 0.0123(10) 0.0157(11) 0.0160(11) 0.0005(10) -0.0011(9) 0.0021(8)
O2 0.0161(11) 0.0143(10) 0.0206(12) -0.0034(10) -0.0008(10) 0.0000(8)
O3 0.0181(11) 0.0133(11) 0.0234(13) -0.0026(10) -0.0013(10) -0.0004(9)
O4 0.0335(15) 0.0246(14) 0.0218(14) -0.0068(11) -0.0012(11) 0.0002(11)
O5 0.0234(13) 0.0224(13) 0.0164(12) -0.0010(10) 0.0000(10) 0.0014(11)
O6 0.0350(15) 0.0312(15) 0.0283(16) -0.0042(12) 0.0084(12) -0.0092(12)
O7 0.0305(14) 0.0238(14) 0.0302(15) -0.0083(12) 0.0106(12) -0.0057(11)
O8 0.0253(13) 0.0156(11) 0.0369(18) -0.0018(11) 0.0024(12) 0.0008(10)
O9 0.0224(13) 0.0206(13) 0.0435(18) -0.0057(12) 0.0040(12) 0.0020(10)
O10 0.0230(13) 0.0205(13) 0.047(2) -0.0092(12) 0.0008(12) -0.0047(10)
O11 0.0215(13) 0.0235(13) 0.0564(19) -0.0038(14) -0.0049(14) 0.0049(11)
O12 0.0313(15) 0.0242(14) 0.0414(18) 0.0085(13) -0.0081(13) 0.0001(12)
C1 0.0271(18) 0.0277(19) 0.0188(18) -0.0065(15) -0.0017(15) 0.0017(15)
C2 0.067(4) 0.040(3) 0.032(3) -0.005(2) -0.012(2) 0.013(2)
C3 0.047(3) 0.030(2) 0.032(2) -0.0060(18) 0.013(2) -0.006(2)
C4 0.160(9) 0.062(4) 0.038(3) -0.002(3) 0.007(5) -0.055(5)
C5 0.0247(17) 0.0192(17) 0.0219(17) -0.0016(13) 0.0060(14) 0.0038(14)
C6 0.032(2) 0.024(2) 0.052(3) -0.0089(19) 0.007(2) 0.0043(16)
C7 0.0249(19) 0.0176(16) 0.059(3) -0.009(2) -0.004(2) -0.0041(14)
C8 0.031(3) 0.037(3) 0.147(8) -0.047(4) 0.013(3) -0.013(2)
F1A 0.227(12) 0.061(5) 0.026(4) -0.009(3) -0.026(5) 0.033(6)
F2A 0.162(10) 0.105(8) 0.057(6) -0.001(6) -0.024(7) 0.071(8)
F1B 0.272(16) 0.109(8) 0.029(4) 0.012(5) -0.031(8) -0.019(10)
F2B 0.047(4) 0.144(9) 0.047(4) 0.026(5) -0.020(3) -0.012(5)
F3A 0.171(11) 0.097(8) 0.060(6) -0.004(5) 0.037(8) -0.069(8)
F4A 0.24(2) 0.216(19) 0.066(9) 0.052(10) 0.005(10) 0.080(17)
F3B 0.290(15) 0.089(7) 0.031(4) -0.017(4) 0.043(7) -0.088(9)
F4B 0.135(9) 0.058(5) 0.045(5) 0.022(4) -0.013(6) -0.034(6)
F5 0.204(7) 0.064(3) 0.150(6) -0.021(3) -0.071(5) 0.070(4)
F6 0.057(2) 0.043(2) 0.240(7) -0.060(3) 0.000(3) 0.0037(17)
F7 0.074(2) 0.0365(16) 0.058(2) -0.0165(14) -0.0050(17) -0.0193(15)
F8A 0.041(4) 0.062(5) 0.162(10) -0.036(6) -0.018(5) -0.017(4)
F8B 0.127(7) 0.071(5) 0.107(6) -0.027(5) 0.041(6) -0.072(5)
O1S 0.099(4) 0.076(3) 0.111(5) 0.046(3) -0.079(4) -0.027(3)

loop_
_atom_type_symbol
_atom_type_description
_atom_type_scat_dispersion_real
_atom_type_scat_dispersion_imag
_atom_type_scat_source
C C 0.0033 0.0016 'International Tables Vol C Tables 4.2.6.8 and 6.1.1.4'
H H 0.0000 0.0000 'International Tables Vol C Tables 4.2.6.8 and 6.1.1.4'
O O 0.0106 0.0060 'International Tables Vol C Tables 4.2.6.8 and 6.1.1.4'
F F 0.0171 0.0103 'International Tables Vol C Tables 4.2.6.8 and 6.1.1.4'
Mn Mn 0.3368 0.7283 'International Tables Vol C Tables 4.2.6.8 and 6.1.1.4'
Cl Cl 0.1484 0.1585 'International Tables Vol C Tables 4.2.6.8 and 6.1.1.4'

loop_
_exptl_crystal_face_index_h
_exptl_crystal_face_index_k
_exptl_crystal_face_index_l
_exptl_crystal_face_perp_dist
1.00 -1.00 0.00 0.0790
-1.00 1.00 0.00 0.0660
1.00 1.00 0.00 0.0790
-1.00 -1.00 0.00 0.0500
0.00 0.00 -1.00 0.2560
0.00 0.00 1.00 0.2740

loop_
_geom_angle_atom_site_label_1
_geom_angle_atom_site_label_2
_geom_angle_atom_site_label_3
_geom_angle
_geom_angle_site_symmetry_1
_geom_angle_site_symmetry_3
O2 Mn1 O3 84.89(11) . .
O2 Mn1 O1 90.89(11) . 7
O3 Mn1 O1 90.04(10) . 7
O2 Mn1 O1 95.43(10) . .
O3 Mn1 O1 174.02(11) . .
O1 Mn1 O1 83.98(11) 7 .
O2 Mn1 O5 94.03(11) . .
O3 Mn1 O5 92.55(11) . .
O1 Mn1 O5 174.63(11) 7 .
O1 Mn1 O5 93.38(11) . .
O2 Mn1 O1 173.24(11) . 2_655
O3 Mn1 O1 99.30(10) . 2_655
O1 Mn1 O1 83.85(11) 7 2_655
O1 Mn1 O1 79.84(10) . 2_655
O5 Mn1 O1 91.08(11) . 2_655
O2 Mn2 O3 83.76(10) . .
O2 Mn2 O10 174.21(13) . .
O3 Mn2 O10 96.31(11) . .
O2 Mn2 O8 94.66(11) . .
O3 Mn2 O8 177.49(12) . .
O10 Mn2 O8 85.07(12) . .
O2 Mn2 O6 91.67(12) . 7
O3 Mn2 O6 91.25(11) . 7
O10 Mn2 O6 94.12(13) . 7
O8 Mn2 O6 90.74(12) . 7
O2 Mn2 O4 87.01(11) . .
O3 Mn2 O4 83.61(11) . .
O10 Mn2 O4 87.24(13) . .
O8 Mn2 O4 94.38(12) . .
O6 Mn2 O4 174.80(11) 7 .
O3 Mn3 O2 92.60(10) 8_545 .
O3 Mn3 O9 176.28(11) 8_545 .
O2 Mn3 O9 91.10(11) . .
O3 Mn3 O11 93.74(12) 8_545 .
O2 Mn3 O11 173.65(12) . .
O9 Mn3 O11 82.55(12) . .
O3 Mn3 O7 95.51(11) 8_545 .
O2 Mn3 O7 92.78(11) . .
O9 Mn3 O7 84.63(12) . .
O11 Mn3 O7 87.00(14) . .
O3 Mn3 O12 93.85(12) 8_545 .
O2 Mn3 O12 96.09(11) . .
O9 Mn3 O12 85.43(13) . .
O11 Mn3 O12 83.10(14) . .
O7 Mn3 O12 166.79(12) . .
Mn1 O1 Mn1 95.24(11) 8_545 .
Mn1 O1 Mn1 95.08(11) 8_545 2_655
Mn1 O1 Mn1 100.15(10) . 2_655
Mn1 O2 Mn2 95.80(11) . .
Mn1 O2 Mn3 134.02(13) . .
Mn2 O2 Mn3 128.14(13) . .
Mn1 O3 Mn3 132.94(13) . 7
Mn1 O3 Mn2 94.11(11) . .
Mn3 O3 Mn2 123.43(13) 7 .
C1 O4 Mn2 121.9(2) . .
C1 O5 Mn1 123.6(3) . .
C3 O6 Mn2 131.5(3) . 8_545
C3 O7 Mn3 128.9(3) . .
C5 O8 Mn2 132.6(2) . .
C5 O9 Mn3 129.4(2) . .
C7 O10 Mn2 128.8(3) . .
C7 O11 Mn3 133.5(3) 8_545 .
Mn3 O12 O1S 108.01(18) . .
O4 C1 O5 128.3(4) . .
O4 C1 C2 117.3(4) . .
O5 C1 C2 114.4(4) . .
F1A C2 F2A 115.8(8) . .
F1B C2 F2B 113.6(9) . .
F1A C2 C1 117.4(5) . .
F2A C2 C1 114.5(6) . .
F1B C2 C1 114.4(5) . .
F2B C2 C1 107.1(5) . .
F1A C2 H1A 101.8 . .
F2A C2 H1A 101.8 . .
C1 C2 H1A 101.8 . .
F1B C2 H1B 107.1 . .
F2B C2 H1B 107.1 . .
C1 C2 H1B 107.1 . .
O7 C3 O6 128.1(4) . .
O7 C3 C4 116.0(4) . .
O6 C3 C4 115.8(4) . .
F3B C4 F4B 119.1(10) . .
F3A C4 F4A 105.5(12) . .
F3B C4 C3 115.2(6) . .
F4B C4 C3 112.1(7) . .
F3A C4 C3 115.4(7) . .
F4A C4 C3 106.7(8) . .
F3A C4 H2A 109.7 . .
F4A C4 H2A 109.7 . .
C3 C4 H2A 109.7 . .
F3B C4 H2B 102.4 . .
F4B C4 H2B 102.5 . .
C3 C4 H2B 102.5 . .
O9 C5 O8 127.1(3) . .
O9 C5 C6 115.4(3) . .
O8 C5 C6 117.5(3) . .
F6 C6 F5 107.0(6) . .
F6 C6 C5 112.6(4) . .
F5 C6 C5 107.5(4) . .
F6 C6 H3 109.9 . .
F5 C6 H3 109.9 . .
C5 C6 H3 109.9 . .
O11 C7 O10 128.8(4) 7 .
O11 C7 C8 117.5(4) 7 .
O10 C7 C8 113.7(4) . .
F8A C8 F7 120.9(7) . .
F8B C8 F7 116.7(7) . .
F8A C8 C7 115.3(5) . .
F8B C8 C7 114.2(7) . .
F7 C8 C7 115.3(4) . .
F8A C8 H4A 99.8 . .
F7 C8 H4A 99.8 . .
C7 C8 H4A 99.8 . .
F8B C8 H4B 102.6 . .
F7 C8 H4B 102.6 . .
C7 C8 H4B 102.6 . .

loop_
_geom_bond_atom_site_label_1
_geom_bond_atom_site_label_2
_geom_bond_distance
_geom_bond_site_symmetry_2
Mn1 O1 1.919(2) .
Mn1 O1 1.892(3) 7
Mn1 O1 1.923(2) 2_655
Mn1 O2 1.861(2) .
Mn1 O3 1.883(2) .
Mn1 O5 1.920(3) .
Mn2 O2 1.878(2) .
Mn2 O3 1.907(2) .
Mn2 O4 2.230(3) .
Mn2 O6 2.207(3) 7
Mn2 O8 1.950(3) .
Mn2 O10 1.935(3) .
Mn3 O3 1.889(3) 8_545
Mn3 O2 1.894(2) .
Mn3 O9 1.966(3) .
Mn3 O11 1.995(3) .
Mn3 O7 2.138(3) .
Mn3 O12 2.150(3) .
O4 C1 1.233(5) .
O5 C1 1.274(5) .
O6 C3 1.255(6) .
O7 C3 1.242(5) .
O8 C5 1.252(5) .
O9 C5 1.244(5) .
O10 C7 1.259(5) .
O11 C7 1.241(5) 8_545
O12 O1S 2.666(6) .
C1 C2 1.503(6) .
C2 F1A 1.299(5) .
C2 F2A 1.309(5) .
C2 F1B 1.317(5) .
C2 F2B 1.358(5) .
C2 H1A 1.0000 .
C2 H1B 1.0000 .
C3 C4 1.502(8) .
C4 F3B 1.285(8) .
C4 F4B 1.328(9) .
C4 F3A 1.340(8) .
C4 F4A 1.368(10) .
C4 H2A 1.0000 .
C4 H2B 1.0000 .
C5 C6 1.520(5) .
C6 F6 1.314(6) .
C6 F5 1.317(8) .
C6 H3 1.0000 .
C7 O11 1.241(5) 7
C7 C8 1.509(6) .
C8 F8A 1.256(7) .
C8 F8B 1.255(8) .
C8 F7 1.291(6) .
C8 H4A 1.0000 .
C8 H4B 1.0000 .

loop_
_platon_squeeze_void_nr
_platon_squeeze_void_average_x
_platon_squeeze_void_average_y
_platon_squeeze_void_average_z
_platon_squeeze_void_volume
_platon_squeeze_void_count_electrons
_platon_squeeze_void_content
1 0.500 0.500 0.000 211 81 '2(C H2 Cl2)'
2 0.000 0.000 0.500 211 81 '2(C H2 Cl2)'
